data_4326043
loop_
_publ_author_name
'Rafa\/l Czerwieniec'
'Jiangbo Yu'
'Hartmut Yersin'

_publ_contact_author_address
;
  Institut f\"ur Physikalische Chemie
  Universit\"at Regensburg
  D-93040 Regensburg
  Germany 
;
_publ_contact_author_email Hartmut.Yersin@chemie.uni-regensburg.de
_publ_contact_author_fax '(+) 49 941 943 4488'
_publ_contact_author_name
;   
 Prof. Dr. Hartmut Yersin
;
_publ_contact_author_phone '(+) 49 941 943 4464'
_publ_section_title
;
 Blue-Light Emission of Cu(I) Complexes and Singlet Harvesting
;
_journal_name_full 'Inorganic Chemistry'
_journal_page_first 8293
_journal_page_last 8301
_journal_paper_doi 10.1021/ic200811a
_journal_volume 50
_journal_year 2011
_chemical_compound_source 'see text'
_chemical_formula_moiety 'C42 H36 B Cu N4 O P2, C H2 Cl2'
_chemical_formula_sum 'C43 H38 B Cl2 Cu N4 O P2'
_chemical_formula_weight 833.97
_chemical_name_systematic ?
_space_group_IT_number 2
_symmetry_cell_setting triclinic
_symmetry_Int_Tables_number 2
_symmetry_space_group_name_Hall '-P 1'
_symmetry_space_group_name_H-M 'P -1'
_atom_sites_solution_hydrogens geom
_atom_sites_solution_primary direct
_atom_sites_solution_secondary difmap
_cell_angle_alpha 85.541(3)
_cell_angle_beta 89.870(2)
_cell_angle_gamma 71.762(3)
_cell_formula_units_Z 2
_cell_length_a 9.2753(3)
_cell_length_b 12.2741(5)
_cell_length_c 18.3819(4)
_cell_measurement_reflns_used 10059
_cell_measurement_temperature 123
_cell_measurement_theta_max 62.1414
_cell_measurement_theta_min 2.4051
_cell_volume 1981.02(12)
_computing_cell_refinement
;
CrysAlis RED, Oxford Diffraction Ltd.,
Version 1.171.32.5 (release 08-05-2007 CrysAlis171 .NET)
;
_computing_data_collection
;
CrysAlis CCD, Oxford Diffraction Ltd.,
Version 1.171.31.8 (release 12-05-2006 CrysAlis171 .NET)
;
_computing_data_reduction
;
CrysAlis RED, Oxford Diffraction Ltd.,
Version 1.171.32.5 (release 08-05-2007 CrysAlis171 .NET)
;
_computing_molecular_graphics 'PLATON (Spek, 1990)'
_computing_publication_material 'PLATON (Spek, 2003)'
_computing_structure_refinement 'SHELXL-97 (Sheldrick, 1997)'
_computing_structure_solution 'SIR-97 (Altomare, 1999)'
_diffrn_ambient_temperature 123
_diffrn_detector_area_resol_mean 10.5431
_diffrn_measured_fraction_theta_full 0.982
_diffrn_measured_fraction_theta_max 0.982
_diffrn_measurement_device_type 'Oxford Diffraction Gemini Ultra'
_diffrn_measurement_method omega-scan
_diffrn_radiation_monochromator mirror
_diffrn_radiation_probe x-ray
_diffrn_radiation_source 'Enhance (Cu) X-ray Source'
_diffrn_radiation_type CuK\a
_diffrn_radiation_wavelength 1.54184
_diffrn_reflns_av_R_equivalents 0.0663
_diffrn_reflns_av_sigmaI/netI 0.0610
_diffrn_reflns_limit_h_max 10
_diffrn_reflns_limit_h_min -10
_diffrn_reflns_limit_k_max 14
_diffrn_reflns_limit_k_min -14
_diffrn_reflns_limit_l_max 21
_diffrn_reflns_limit_l_min -14
_diffrn_reflns_number 20681
_diffrn_reflns_reduction_process
;
;
_diffrn_reflns_theta_full 62.22
_diffrn_reflns_theta_max 62.22
_diffrn_reflns_theta_min 2.41
_diffrn_standards_decay_% 0
_diffrn_standards_interval_count 0
_diffrn_standards_interval_time 0
_diffrn_standards_number 0
_exptl_absorpt_coefficient_mu 3.093
_exptl_absorpt_correction_T_max 1.00000
_exptl_absorpt_correction_T_min 0.02074
_exptl_absorpt_correction_type multi-scan
_exptl_absorpt_process_details
;
CrysAlis RED, Oxford Diffraction Ltd.,
Version 1.171.32.5 (release 08-05-2007 CrysAlis171 .NET)
empirical absorption correction using spherical harmonics,
 implemented in SCALE3 ABSPACK scaling algorithm.
;
_exptl_crystal_colour 'translucent colourless'
_exptl_crystal_density_diffrn 1.398
_exptl_crystal_density_method 'Not Measured'
_exptl_crystal_description plate
_exptl_crystal_F_000 860
_exptl_crystal_size_max 0.180
_exptl_crystal_size_mid 0.110
_exptl_crystal_size_min 0.050
_refine_diff_density_max 1.241
_refine_diff_density_min -0.756
_refine_diff_density_rms 0.101
_refine_ls_extinction_method none
_refine_ls_goodness_of_fit_ref 0.986
_refine_ls_hydrogen_treatment mixed
_refine_ls_matrix_type full
_refine_ls_number_parameters 493
_refine_ls_number_reflns 6163
_refine_ls_number_restraints 0
_refine_ls_restrained_S_all 0.986
_refine_ls_R_factor_all 0.0649
_refine_ls_R_factor_gt 0.0513
_refine_ls_shift/su_max 0.030
_refine_ls_shift/su_mean 0.001
_refine_ls_structure_factor_coef Fsqd
_refine_ls_weighting_details 'calc w=1/[\s^2^(Fo^2^)+(0.0998P)^2^]         where P=(Fo^2^+2Fc^2^)/3'
_refine_ls_weighting_scheme calc
_refine_ls_wR_factor_gt 0.1302
_refine_ls_wR_factor_ref 0.1385
_reflns_number_gt 4753
_reflns_number_total 6163
_reflns_threshold_expression I>2\s(I)
_cod_data_source_file ic200811a_si_001_2.cif
_cod_data_source_block (1)
_cod_database_code 4326043

loop_
_symmetry_equiv_pos_site_id
_symmetry_equiv_pos_as_xyz
1 x,y,z
2 -x,-y,-z

loop_
_atom_site_aniso_label
_atom_site_aniso_U_11
_atom_site_aniso_U_22
_atom_site_aniso_U_33
_atom_site_aniso_U_23
_atom_site_aniso_U_13
_atom_site_aniso_U_12
Cu1 0.0238(1) 0.0180(1) 0.0208(1) -0.0004(1) 0.0014(1) -0.0076(1)
P1 0.0213(2) 0.0196(2) 0.0186(2) 0.0004(2) 0.0016(2) -0.0078(1)
P2 0.0216(2) 0.0167(2) 0.0189(2) 0.0004(2) 0.0008(2) -0.0078(1)
O1 0.0271(4) 0.0199(4) 0.0189(5) 0.0015(4) -0.0013(4) -0.0100(4)
N1 0.0281(6) 0.0193(6) 0.0254(7) -0.0034(6) -0.0003(6) -0.0039(5)
N2 0.0359(6) 0.0169(5) 0.0215(7) -0.0008(5) -0.0042(6) -0.0067(5)
N3 0.0284(6) 0.0233(6) 0.0201(7) 0.0002(6) 0.0038(6) -0.0090(5)
N4 0.0302(6) 0.0219(5) 0.0215(7) -0.0016(5) 0.0027(6) -0.0139(4)
C1 0.0270(7) 0.0297(8) 0.0351(10) -0.0037(8) -0.0013(7) -0.0044(6)
C2 0.0300(8) 0.0390(9) 0.0566(13) -0.0127(10) -0.0034(9) -0.0011(7)
C3 0.0409(9) 0.0241(8) 0.0436(11) -0.0085(8) -0.0069(9) 0.0023(7)
C4 0.0227(7) 0.0296(7) 0.0305(9) 0.0024(7) 0.0009(7) -0.0073(6)
C5 0.0298(7) 0.0502(9) 0.0356(10) -0.0013(8) -0.0050(8) -0.0188(6)
C6 0.0356(7) 0.0340(7) 0.0393(10) -0.0081(8) -0.0001(8) -0.0220(6)
C7 0.0300(7) 0.0188(6) 0.0143(7) 0.0047(6) -0.0009(6) -0.0061(5)
C8 0.0291(7) 0.0287(7) 0.0257(9) -0.0011(7) 0.0032(7) -0.0132(6)
C9 0.0383(8) 0.0298(7) 0.0252(9) -0.0058(7) -0.0010(7) -0.0138(6)
C10 0.0360(8) 0.0370(8) 0.0269(9) -0.0118(8) 0.0016(8) -0.0048(7)
C11 0.0278(7) 0.0401(8) 0.0276(9) -0.0059(8) 0.0066(7) -0.0090(6)
C12 0.0301(7) 0.0293(7) 0.0274(9) -0.0023(7) 0.0029(7) -0.0110(6)
C13 0.0231(6) 0.0246(7) 0.0213(8) -0.0050(7) 0.0047(6) -0.0097(5)
C14 0.0319(7) 0.0267(7) 0.0233(8) -0.0009(7) 0.0022(7) -0.0137(6)
C15 0.0384(7) 0.0275(7) 0.0418(10) -0.0076(8) 0.0106(8) -0.0193(6)
C16 0.0313(7) 0.0428(8) 0.0388(10) -0.0125(8) 0.0056(8) -0.0218(6)
C17 0.0247(7) 0.0466(9) 0.0284(9) -0.0056(8) -0.0017(7) -0.0132(6)
C18 0.0255(7) 0.0252(7) 0.0258(9) -0.0023(7) 0.0023(7) -0.0093(6)
C19 0.0234(6) 0.0213(6) 0.0215(8) 0.0030(6) -0.0015(6) -0.0107(5)
C20 0.0261(6) 0.0283(7) 0.0259(9) 0.0016(7) 0.0008(7) -0.0131(5)
C21 0.0311(7) 0.0346(7) 0.0241(8) 0.0111(7) -0.0080(7) -0.0152(6)
C22 0.0235(7) 0.0285(7) 0.0376(10) 0.0115(7) -0.0043(7) -0.0061(6)
C23 0.0245(7) 0.0230(7) 0.0308(9) 0.0026(7) 0.0016(7) -0.0069(5)
C24 0.0220(6) 0.0210(6) 0.0240(8) 0.0030(6) -0.0007(6) -0.0110(5)
C25 0.0269(6) 0.0208(6) 0.0229(8) 0.0024(6) -0.0030(6) -0.0152(5)
C26 0.0226(6) 0.0256(7) 0.0287(9) 0.0012(7) 0.0005(7) -0.0109(5)
C27 0.0244(7) 0.0319(8) 0.0410(10) 0.0069(8) -0.0053(7) -0.0097(6)
C28 0.0362(7) 0.0338(7) 0.0338(9) 0.0145(7) -0.0126(7) -0.0190(6)
C29 0.0426(8) 0.0328(7) 0.0211(8) 0.0044(7) -0.0050(7) -0.0216(6)
C30 0.0329(7) 0.0247(7) 0.0233(8) 0.0014(7) -0.0007(7) -0.0143(6)
C31 0.0224(6) 0.0245(7) 0.0184(8) 0.0012(6) -0.0022(6) -0.0066(5)
C32 0.0290(7) 0.0254(7) 0.0360(10) -0.0046(7) 0.0050(7) -0.0113(6)
C33 0.0385(7) 0.0319(7) 0.0544(12) -0.0053(8) 0.0123(8) -0.0216(6)
C34 0.0302(7) 0.0511(9) 0.0491(12) -0.0082(9) 0.0140(8) -0.0215(6)
C35 0.0281(8) 0.0418(9) 0.0418(11) -0.0153(9) 0.0074(8) -0.0080(7)
C36 0.0310(7) 0.0272(7) 0.0269(9) -0.0048(7) 0.0006(7) -0.0120(6)
C37 0.0235(6) 0.0157(6) 0.0227(8) -0.0024(6) 0.0057(6) -0.0074(5)
C38 0.0282(7) 0.0243(7) 0.0217(8) 0.0002(7) -0.0018(7) -0.0097(6)
C39 0.0347(7) 0.0290(7) 0.0271(9) -0.0035(7) -0.0020(7) -0.0181(6)
C40 0.0369(7) 0.0241(7) 0.0310(9) -0.0006(7) -0.0014(7) -0.0178(6)
C41 0.0300(7) 0.0182(6) 0.0282(9) 0.0007(7) 0.0008(7) -0.0088(5)
C42 0.0214(6) 0.0233(6) 0.0193(8) -0.0039(6) 0.0025(6) -0.0089(5)
B1 0.0398(9) 0.0240(8) 0.0255(10) 0.0028(8) 0.0014(8) -0.0120(7)
Cl1 0.0569(2) 0.0350(2) 0.0423(3) -0.0068(2) 0.0101(2) -0.0127(2)
Cl2 0.0540(2) 0.0521(2) 0.0649(3) -0.0083(2) 0.0102(2) -0.0253(2)
C43 0.0854(14) 0.0604(11) 0.0572(14) -0.0144(11) 0.0166(13) -0.0339(10)

loop_
_atom_site_label
_atom_site_type_symbol
_atom_site_thermal_displace_type
_atom_site_fract_x
_atom_site_fract_y
_atom_site_fract_z
_atom_site_occupancy
_atom_site_U_iso_or_equiv
_atom_site_calc_flag
_atom_site_refinement_flags
Cu1 Cu Uani 0.65381(2) 0.28171(2) 0.26037(1) 1.000 0.0207(1) . .
P1 P Uani 0.60526(4) 0.15573(3) 0.34654(2) 1.000 0.0196(1) . .
P2 P Uani 0.70106(4) 0.20839(3) 0.15205(2) 1.000 0.0187(1) . .
O1 O Uani 0.84534(11) 0.00953(8) 0.25512(6) 1.000 0.0215(3) . .
N1 N Uani 0.48255(14) 0.43186(10) 0.27278(7) 1.000 0.0250(4) . .
N2 N Uani 0.51432(15) 0.53282(10) 0.27612(7) 1.000 0.0252(3) . .
N3 N Uani 0.82407(14) 0.33492(10) 0.29885(7) 1.000 0.0238(4) . .
N4 N Uani 0.79852(14) 0.45002(10) 0.30439(7) 1.000 0.0232(3) . .
C1 C Uani 0.33620(18) 0.45397(14) 0.28820(10) 1.000 0.0316(5) . .
C2 C Uani 0.2716(2) 0.56876(16) 0.30044(12) 1.000 0.0436(6) . .
C3 C Uani 0.3878(2) 0.61491(15) 0.29191(11) 1.000 0.0388(5) . .
C4 C Uani 0.95101(17) 0.27973(14) 0.33753(10) 1.000 0.0281(4) . .
C5 C Uani 1.00902(19) 0.35676(16) 0.36869(11) 1.000 0.0372(5) . .
C6 C Uani 0.90912(18) 0.46347(14) 0.34577(11) 1.000 0.0334(5) . .
C7 C Uani 0.53534(17) 0.22440(12) 0.43012(8) 1.000 0.0217(4) . .
C8 C Uani 0.61468(17) 0.29300(13) 0.45751(9) 1.000 0.0269(4) . .
C9 C Uani 0.56216(19) 0.35413(14) 0.51793(10) 1.000 0.0302(5) . .
C10 C Uani 0.4311(2) 0.34801(15) 0.55127(10) 1.000 0.0343(5) . .
C11 C Uani 0.35146(19) 0.28082(15) 0.52425(10) 1.000 0.0321(5) . .
C12 C Uani 0.40349(18) 0.21845(13) 0.46460(10) 1.000 0.0286(4) . .
C13 C Uani 0.46238(16) 0.08977(12) 0.32258(9) 1.000 0.0223(4) . .
C14 C Uani 0.44599(17) -0.00824(13) 0.36252(9) 1.000 0.0263(4) . .
C15 C Uani 0.33510(18) -0.05418(14) 0.34196(11) 1.000 0.0336(5) . .
C16 C Uani 0.24183(18) -0.00561(15) 0.28208(11) 1.000 0.0348(5) . .
C17 C Uani 0.25762(18) 0.09040(15) 0.24163(10) 1.000 0.0326(5) . .
C18 C Uani 0.36792(17) 0.13696(13) 0.26225(9) 1.000 0.0252(4) . .
C19 C Uani 0.76383(16) 0.02884(12) 0.37927(9) 1.000 0.0215(4) . .
C20 C Uani 0.79339(17) -0.00861(13) 0.45308(9) 1.000 0.0259(4) . .
C21 C Uani 0.91369(17) -0.10668(13) 0.47446(10) 1.000 0.0295(4) . .
C22 C Uani 1.00464(17) -0.16936(14) 0.42304(10) 1.000 0.0311(5) . .
C23 C Uani 0.97804(17) -0.13231(13) 0.34901(10) 1.000 0.0265(4) . .
C24 C Uani 0.86143(16) -0.03377(12) 0.32858(9) 1.000 0.0216(4) . .
C25 C Uani 0.57864(16) 0.28690(12) 0.07388(9) 1.000 0.0220(4) . .
C26 C Uani 0.44217(16) 0.36928(12) 0.08825(10) 1.000 0.0251(4) . .
C27 C Uani 0.34610(18) 0.42941(14) 0.03133(10) 1.000 0.0328(5) . .
C28 C Uani 0.38609(18) 0.41010(13) -0.03990(10) 1.000 0.0337(4) . .
C29 C Uani 0.52259(18) 0.32950(13) -0.05454(10) 1.000 0.0303(4) . .
C30 C Uani 0.61866(17) 0.26857(12) 0.00192(9) 1.000 0.0259(4) . .
C31 C Uani 0.88777(16) 0.19655(12) 0.11532(9) 1.000 0.0221(4) . .
C32 C Uani 0.93639(17) 0.29334(13) 0.11670(10) 1.000 0.0294(5) . .
C33 C Uani 1.06738(19) 0.29656(14) 0.08259(12) 1.000 0.0391(5) . .
C34 C Uani 1.15509(19) 0.20322(16) 0.04730(12) 1.000 0.0412(6) . .
C35 C Uani 1.11149(19) 0.10444(16) 0.04835(11) 1.000 0.0373(5) . .
C36 C Uani 0.97850(18) 0.10131(13) 0.08147(9) 1.000 0.0276(4) . .
C37 C Uani 0.68034(16) 0.06423(11) 0.15147(9) 1.000 0.0203(4) . .
C38 C Uani 0.58395(17) 0.03789(13) 0.10299(9) 1.000 0.0245(4) . .
C39 C Uani 0.55244(18) -0.06552(13) 0.11130(10) 1.000 0.0283(4) . .
C40 C Uani 0.61702(18) -0.14382(13) 0.16943(10) 1.000 0.0288(4) . .
C41 C Uani 0.71343(17) -0.12045(12) 0.21873(9) 1.000 0.0253(4) . .
C42 C Uani 0.74534(16) -0.01780(12) 0.20903(9) 1.000 0.0208(4) . .
B1 B Uani 0.6740(2) 0.54235(15) 0.25735(11) 1.000 0.0296(5) . .
Cl1 Cl Uani 0.10429(6) 0.80263(4) 0.15041(3) 1.000 0.0450(1) . .
Cl2 Cl Uani -0.02299(6) 0.61207(4) 0.15207(3) 1.000 0.0548(1) . .
C43 C Uani 0.1190(3) 0.66886(19) 0.11903(15) 1.000 0.0646(8) . .
H1 H Uiso 0.28360 0.39870 0.29050 1.000 0.0380 calc R
H1B H Uiso 0.673(2) 0.6258(15) 0.2716(11) 1.000 0.0350 . .
H2 H Uiso 0.16930 0.60700 0.31210 1.000 0.0520 calc R
H2B H Uiso 0.712(2) 0.5217(15) 0.1985(11) 1.000 0.0350 . .
H3 H Uiso 0.37970 0.69320 0.29650 1.000 0.0470 calc R
H4 H Uiso 0.99560 0.19850 0.34300 1.000 0.0340 calc R
H5 H Uiso 1.09740 0.34010 0.39900 1.000 0.0450 calc R
H6 H Uiso 0.91770 0.53520 0.35760 1.000 0.0400 calc R
H8 H Uiso 0.70480 0.29780 0.43470 1.000 0.0320 calc R
H9 H Uiso 0.61670 0.40030 0.53640 1.000 0.0360 calc R
H10 H Uiso 0.39560 0.38980 0.59260 1.000 0.0410 calc R
H11 H Uiso 0.26050 0.27750 0.54680 1.000 0.0380 calc R
H12 H Uiso 0.34920 0.17140 0.44710 1.000 0.0340 calc R
H14 H Uiso 0.51090 -0.04270 0.40350 1.000 0.0320 calc R
H15 H Uiso 0.32330 -0.11960 0.36930 1.000 0.0400 calc R
H16 H Uiso 0.16620 -0.03790 0.26830 1.000 0.0420 calc R
H17 H Uiso 0.19330 0.12370 0.20020 1.000 0.0390 calc R
H18 H Uiso 0.37900 0.20240 0.23450 1.000 0.0300 calc R
H20 H Uiso 0.73070 0.03330 0.48900 1.000 0.0310 calc R
H21 H Uiso 0.93330 -0.13060 0.52490 1.000 0.0350 calc R
H22 H Uiso 1.08500 -0.23740 0.43780 1.000 0.0370 calc R
H23 H Uiso 1.04010 -0.17490 0.31310 1.000 0.0320 calc R
H26 H Uiso 0.41500 0.38420 0.13720 1.000 0.0300 calc R
H27 H Uiso 0.25190 0.48440 0.04130 1.000 0.0390 calc R
H28 H Uiso 0.31990 0.45210 -0.07890 1.000 0.0400 calc R
H29 H Uiso 0.55020 0.31610 -0.10360 1.000 0.0360 calc R
H30 H Uiso 0.71280 0.21370 -0.00840 1.000 0.0310 calc R
H32 H Uiso 0.87850 0.35740 0.14140 1.000 0.0350 calc R
H33 H Uiso 1.09810 0.36340 0.08320 1.000 0.0470 calc R
H34 H Uiso 1.24390 0.20670 0.02270 1.000 0.0490 calc R
H35 H Uiso 1.17330 0.03890 0.02620 1.000 0.0450 calc R
H36 H Uiso 0.94870 0.03400 0.08120 1.000 0.0330 calc R
H38 H Uiso 0.53860 0.09190 0.06320 1.000 0.0290 calc R
H39 H Uiso 0.48700 -0.08240 0.07730 1.000 0.0340 calc R
H40 H Uiso 0.59490 -0.21450 0.17560 1.000 0.0350 calc R
H41 H Uiso 0.75720 -0.17430 0.25880 1.000 0.0300 calc R
H43A H Uiso 0.11300 0.67680 0.06500 1.000 0.0780 calc R
H43B H Uiso 0.21960 0.61390 0.13400 1.000 0.0780 calc R

loop_
_atom_type_symbol
_atom_type_description
_atom_type_scat_dispersion_real
_atom_type_scat_dispersion_imag
_atom_type_scat_source
P P 0.2955 0.4335 'International Tables Vol C Tables 4.2.6.8 and 6.1.1.4'
O O 0.0492 0.0322 'International Tables Vol C Tables 4.2.6.8 and 6.1.1.4'
N N 0.0311 0.0180 'International Tables Vol C Tables 4.2.6.8 and 6.1.1.4'
Cu Cu -1.9646 0.5888 'International Tables Vol C Tables 4.2.6.8 and 6.1.1.4'
Cl Cl 0.3639 0.7018 'International Tables Vol C Tables 4.2.6.8 and 6.1.1.4'
B B 0.0090 0.0039 'International Tables Vol C Tables 4.2.6.8 and 6.1.1.4'
H H 0.0000 0.0000 'International Tables Vol C Tables 4.2.6.8 and 6.1.1.4'
C C 0.0181 0.0091 'International Tables Vol C Tables 4.2.6.8 and 6.1.1.4'

loop_
_geom_angle_atom_site_label_1
_geom_angle_atom_site_label_2
_geom_angle_atom_site_label_3
_geom_angle
_geom_angle_publ_flag
P1 Cu1 P2 112.15(2) yes
P1 Cu1 N1 103.30(4) yes
P1 Cu1 N3 108.37(4) yes
P2 Cu1 N1 121.63(4) yes
P2 Cu1 N3 113.53(4) yes
N1 Cu1 N3 96.14(5) yes
Cu1 P1 C7 111.66(5) yes
Cu1 P1 C13 116.58(5) yes
Cu1 P1 C19 117.83(5) yes
C7 P1 C13 104.11(7) yes
C7 P1 C19 103.43(7) yes
C13 P1 C19 101.48(7) yes
Cu1 P2 C25 117.55(5) yes
Cu1 P2 C31 116.01(5) yes
Cu1 P2 C37 113.15(5) yes
C25 P2 C31 100.30(7) yes
C25 P2 C37 101.98(7) yes
C31 P2 C37 106.01(7) yes
C24 O1 C42 119.79(12) yes
Cu1 N1 N2 120.33(10) yes
Cu1 N1 C1 132.53(11) yes
N2 N1 C1 106.56(12) yes
N1 N2 C3 108.92(14) yes
N1 N2 B1 121.52(12) yes
C3 N2 B1 129.38(14) yes
Cu1 N3 N4 119.04(10) yes
Cu1 N3 C4 132.33(11) yes
N4 N3 C4 106.54(13) yes
N3 N4 C6 108.92(12) yes
N3 N4 B1 121.44(13) yes
C6 N4 B1 128.87(13) yes
N1 C1 C2 110.46(15) yes
C1 C2 C3 104.66(17) no
N2 C3 C2 109.38(16) yes
N3 C4 C5 110.91(15) yes
C4 C5 C6 104.25(16) no
N4 C6 C5 109.38(15) yes
P1 C7 C8 117.05(12) yes
P1 C7 C12 123.93(12) yes
C8 C7 C12 118.87(14) no
C7 C8 C9 120.25(15) no
C8 C9 C10 120.30(16) no
C9 C10 C11 119.81(17) no
C10 C11 C12 120.47(17) no
C7 C12 C11 120.29(15) no
P1 C13 C14 122.49(12) yes
P1 C13 C18 118.74(12) yes
C14 C13 C18 118.77(14) no
C13 C14 C15 119.91(15) no
C14 C15 C16 120.40(16) no
C15 C16 C17 120.38(16) no
C16 C17 C18 119.38(16) no
C13 C18 C17 121.14(15) no
P1 C19 C20 123.29(12) yes
P1 C19 C24 119.10(12) yes
C20 C19 C24 117.61(14) no
C19 C20 C21 120.65(15) no
C20 C21 C22 120.47(16) no
C21 C22 C23 119.66(15) no
C22 C23 C24 119.41(16) no
O1 C24 C19 118.70(13) yes
O1 C24 C23 119.06(14) yes
C19 C24 C23 122.11(15) no
P2 C25 C26 117.99(13) yes
P2 C25 C30 122.72(11) yes
C26 C25 C30 119.28(15) no
C25 C26 C27 119.97(16) no
C26 C27 C28 120.38(16) no
C27 C28 C29 119.90(16) no
C28 C29 C30 120.11(16) no
C25 C30 C29 120.34(15) no
P2 C31 C32 116.83(11) yes
P2 C31 C36 124.35(12) yes
C32 C31 C36 118.64(15) no
C31 C32 C33 120.54(15) no
C32 C33 C34 120.72(16) no
C33 C34 C35 119.26(18) no
C34 C35 C36 120.30(17) no
C31 C36 C35 120.45(15) no
P2 C37 C38 123.01(11) yes
P2 C37 C42 118.73(12) yes
C38 C37 C42 117.49(13) no
C37 C38 C39 121.47(15) no
C38 C39 C40 119.43(16) no
C39 C40 C41 120.66(15) no
C40 C41 C42 119.15(15) no
O1 C42 C37 116.05(12) yes
O1 C42 C41 122.16(14) yes
C37 C42 C41 121.78(15) no
N1 C1 H1 125.00 no
C2 C1 H1 125.00 no
C1 C2 H2 128.00 no
C3 C2 H2 128.00 no
C2 C3 H3 125.00 no
N2 C3 H3 125.00 no
N3 C4 H4 125.00 no
C5 C4 H4 124.00 no
C6 C5 H5 128.00 no
C4 C5 H5 128.00 no
N4 C6 H6 125.00 no
C5 C6 H6 125.00 no
C9 C8 H8 120.00 no
C7 C8 H8 120.00 no
C8 C9 H9 120.00 no
C10 C9 H9 120.00 no
C11 C10 H10 120.00 no
C9 C10 H10 120.00 no
C10 C11 H11 120.00 no
C12 C11 H11 120.00 no
C11 C12 H12 120.00 no
C7 C12 H12 120.00 no
C13 C14 H14 120.00 no
C15 C14 H14 120.00 no
C14 C15 H15 120.00 no
C16 C15 H15 120.00 no
C17 C16 H16 120.00 no
C15 C16 H16 120.00 no
C18 C17 H17 120.00 no
C16 C17 H17 120.00 no
C13 C18 H18 119.00 no
C17 C18 H18 119.00 no
C21 C20 H20 120.00 no
C19 C20 H20 120.00 no
C20 C21 H21 120.00 no
C22 C21 H21 120.00 no
C23 C22 H22 120.00 no
C21 C22 H22 120.00 no
C22 C23 H23 120.00 no
C24 C23 H23 120.00 no
C25 C26 H26 120.00 no
C27 C26 H26 120.00 no
C28 C27 H27 120.00 no
C26 C27 H27 120.00 no
C29 C28 H28 120.00 no
C27 C28 H28 120.00 no
C28 C29 H29 120.00 no
C30 C29 H29 120.00 no
C25 C30 H30 120.00 no
C29 C30 H30 120.00 no
C33 C32 H32 120.00 no
C31 C32 H32 120.00 no
C32 C33 H33 120.00 no
C34 C33 H33 120.00 no
C35 C34 H34 120.00 no
C33 C34 H34 120.00 no
C34 C35 H35 120.00 no
C36 C35 H35 120.00 no
C35 C36 H36 120.00 no
C31 C36 H36 120.00 no
C39 C38 H38 119.00 no
C37 C38 H38 119.00 no
C38 C39 H39 120.00 no
C40 C39 H39 120.00 no
C41 C40 H40 120.00 no
C39 C40 H40 120.00 no
C40 C41 H41 120.00 no
C42 C41 H41 120.00 no
Cl1 C43 Cl2 113.32(15) yes
Cl2 C43 H43B 109.00 no
Cl1 C43 H43B 109.00 no
Cl2 C43 H43A 109.00 no
H43A C43 H43B 108.00 no
Cl1 C43 H43A 109.00 no
N2 B1 N4 110.30(13) yes
H1B B1 H2B 114.9(14) no
N2 B1 H1B 106.2(10) no
N2 B1 H2B 114.7(10) no
N4 B1 H1B 108.4(10) no
N4 B1 H2B 102.3(9) no

loop_
_geom_bond_atom_site_label_1
_geom_bond_atom_site_label_2
_geom_bond_distance
_geom_bond_publ_flag
Cu1 P1 2.2704(4) yes
Cu1 P2 2.2348(4) yes
Cu1 N1 2.0502(12) yes
Cu1 N3 2.0355(13) yes
Cl1 C43 1.748(2) yes
Cl2 C43 1.759(3) yes
P1 C19 1.8372(15) yes
P1 C13 1.8263(16) yes
P1 C7 1.8292(15) yes
P2 C25 1.8412(16) yes
P2 C31 1.8244(16) yes
P2 C37 1.8395(14) yes
O1 C24 1.403(2) yes
O1 C42 1.3904(19) yes
N1 C1 1.333(2) yes
N1 N2 1.3663(17) yes
N2 C3 1.334(2) yes
N2 B1 1.558(2) yes
N3 C4 1.334(2) yes
N3 N4 1.3693(17) yes
N4 B1 1.549(2) yes
N4 C6 1.337(2) yes
C1 C2 1.384(3) no
C2 C3 1.369(3) no
C4 C5 1.384(3) no
C5 C6 1.381(3) no
C7 C12 1.396(2) no
C7 C8 1.400(2) no
C8 C9 1.390(2) no
C9 C10 1.380(3) no
C10 C11 1.385(3) no
C11 C12 1.385(3) no
C13 C14 1.409(2) no
C13 C18 1.386(2) no
C14 C15 1.384(2) no
C15 C16 1.377(3) no
C16 C17 1.391(3) no
C17 C18 1.385(2) no
C19 C20 1.398(2) no
C19 C24 1.397(2) no
C20 C21 1.392(2) no
C21 C22 1.379(2) no
C22 C23 1.398(3) no
C23 C24 1.373(2) no
C25 C26 1.390(2) no
C25 C30 1.389(2) no
C26 C27 1.381(2) no
C27 C28 1.378(3) no
C28 C29 1.382(2) no
C29 C30 1.377(2) no
C31 C36 1.399(2) no
C31 C32 1.398(2) no
C32 C33 1.376(3) no
C33 C34 1.387(3) no
C34 C35 1.392(3) no
C35 C36 1.384(3) no
C37 C38 1.388(2) no
C37 C42 1.398(2) no
C38 C39 1.386(2) no
C39 C40 1.381(2) no
C40 C41 1.381(2) no
C41 C42 1.380(2) no
C1 H1 0.9500 no
C2 H2 0.9500 no
C3 H3 0.9500 no
C4 H4 0.9500 no
C5 H5 0.9500 no
C6 H6 0.9500 no
C8 H8 0.9500 no
C9 H9 0.9500 no
C10 H10 0.9500 no
C11 H11 0.9500 no
C12 H12 0.9500 no
C14 H14 0.9500 no
C15 H15 0.9500 no
C16 H16 0.9500 no
C17 H17 0.9500 no
C18 H18 0.9500 no
C20 H20 0.9500 no
C21 H21 0.9500 no
C22 H22 0.9500 no
C23 H23 0.9500 no
C26 H26 0.9500 no
C27 H27 0.9500 no
C28 H28 0.9500 no
C29 H29 0.9500 no
C30 H30 0.9500 no
C32 H32 0.9500 no
C33 H33 0.9500 no
C34 H34 0.9500 no
C35 H35 0.9500 no
C36 H36 0.9500 no
C38 H38 0.9500 no
C39 H39 0.9500 no
C40 H40 0.9500 no
C41 H41 0.9500 no
C43 H43A 0.9900 no
C43 H43B 0.9900 no
B1 H1B 1.074(18) no
B1 H2B 1.16(2) no

loop_
_geom_contact_atom_site_label_1
_geom_contact_atom_site_label_2
_geom_contact_distance
_geom_contact_site_symmetry_2
_geom_contact_publ_flag
Cl1 C36 3.6075(16) 1_465 no
Cl1 C42 3.5866(16) 1_465 no
Cl1 H30 3.1000 2_665 no
Cl1 H23 3.0600 1_465 no
Cl1 H36 2.9400 1_465 no
Cl2 H2B 3.090(19) 1_455 no
P1 N3 3.4944(14) . no
P1 C42 3.4211(16) . no
P1 P2 3.7382(5) . no
P1 N1 3.3910(12) . no
P2 P1 3.7382(5) . no
O1 C31 3.4164(19) . no
O1 H16 2.8600 1_655 no
N1 N4 3.0681(19) . no
N1 P1 3.3910(12) . no
N1 N3 3.0395(19) . no
N2 N3 3.1319(18) . no
N3 N2 3.1319(18) . no
N3 P1 3.4944(14) . no
N3 N1 3.0395(19) . no
N4 N1 3.0681(19) . no
N1 H26 2.7200 . no
N2 H10 2.8800 2_666 no
N3 H8 2.7900 . no
N3 H32 2.9400 . no
C2 C43 3.596(3) . no
C3 C9 3.592(3) 2_666 no
C3 C10 3.470(3) 2_666 no
C8 C20 3.559(2) . no
C9 C9 3.412(2) 2_666 no
C9 C3 3.592(3) 2_666 no
C10 C3 3.470(3) 2_666 no
C12 C14 3.397(2) . no
C13 C42 3.350(2) . no
C13 C41 3.565(2) . no
C14 C12 3.397(2) . no
C16 C23 3.463(2) 1_455 no
C18 C42 3.596(2) . no
C18 C37 3.461(2) . no
C20 C8 3.559(2) . no
C23 C16 3.463(2) 1_655 no
C23 C41 3.395(2) . no
C27 C29 3.588(2) 2_665 no
C27 C33 3.552(3) 1_455 no
C27 C43 3.538(3) . no
C29 C27 3.588(2) 2_665 no
C29 C43 3.532(3) 2_665 no
C30 C43 3.512(3) 2_665 no
C30 C38 3.365(2) . no
C30 C36 3.572(2) . no
C31 O1 3.4164(19) . no
C33 C27 3.552(3) 1_655 no
C36 Cl1 3.6075(16) 1_645 no
C36 C30 3.572(2) . no
C37 C18 3.461(2) . no
C38 C30 3.365(2) . no
C41 C23 3.395(2) . no
C41 C13 3.565(2) . no
C42 Cl1 3.5866(16) 1_645 no
C42 C13 3.350(2) . no
C42 C18 3.596(2) . no
C42 P1 3.4211(16) . no
C43 C2 3.596(3) . no
C43 C30 3.512(3) 2_665 no
C43 C29 3.532(3) 2_665 no
C43 C27 3.538(3) . no
C1 H26 2.9900 . no
C2 H43B 3.0800 . no
C3 H10 2.9100 2_666 no
C4 H8 2.8600 . no
C4 H21 2.9900 2_756 no
C5 H1 3.0800 1_655 no
C7 H20 2.6300 . no
C8 H20 3.0400 . no
C9 H9 3.0400 2_666 no
C11 H14 3.0000 2_656 no
C12 H14 3.0500 2_656 no
C12 H5 2.9700 1_455 no
C13 H12 2.6500 . no
C14 H12 2.7200 . no
C16 H4 3.1000 1_455 no
C17 H4 3.0800 1_455 no
C19 H14 2.7700 . no
C20 H14 2.9400 . no
C21 H11 3.0700 2_656 no
C23 H16 2.7500 1_655 no
C23 H41 2.8300 . no
C24 H16 3.0200 1_655 no
C24 H41 2.6400 . no
C25 H38 2.5600 . no
C27 H43B 3.0100 . no
C27 H33 2.8100 1_455 no
C28 H2B 3.03(2) 2_665 no
C29 H43B 3.0300 2_665 no
C29 H40 3.1000 2_655 no
C30 H38 2.6700 . no
C30 H43A 3.0100 2_665 no
C31 H30 2.7500 . no
C31 H17 3.0800 1_655 no
C32 H17 2.9600 1_655 no
C33 H17 2.8800 1_655 no
C34 H17 2.8900 1_655 no
C35 H17 2.9400 1_655 no
C36 H17 3.0400 1_655 no
C36 H30 2.8700 . no
C37 H36 2.7400 . no
C43 H27 2.7300 . no
C43 H30 3.1000 2_665 no
B1 H10 2.9500 2_666 no
H1 C5 3.0800 1_455 no
H1 H18 2.5900 . no
H1B H40 2.4600 1_565 no
H1B H10 2.5800 2_666 no
H2 H23 2.5700 1_465 no
H2B C28 3.03(2) 2_665 no
H2B H28 2.2000 2_665 no
H2B H32 2.4300 . no
H2B Cl2 3.090(19) 1_655 no
H4 H21 2.5200 2_756 no
H4 C16 3.1000 1_655 no
H4 C17 3.0800 1_655 no
H5 C12 2.9700 1_655 no
H8 N3 2.7900 . no
H8 C4 2.8600 . no
H9 C9 3.0400 2_666 no
H10 H1B 2.5800 2_666 no
H10 B1 2.9500 2_666 no
H10 N2 2.8800 2_666 no
H10 C3 2.9100 2_666 no
H11 C21 3.0700 2_656 no
H12 C13 2.6500 . no
H12 C14 2.7200 . no
H14 C20 2.9400 . no
H14 C11 3.0000 2_656 no
H14 C19 2.7700 . no
H14 C12 3.0500 2_656 no
H16 O1 2.8600 1_455 no
H16 C23 2.7500 1_455 no
H16 H23 2.4300 1_455 no
H16 C24 3.0200 1_455 no
H17 C31 3.0800 1_455 no
H17 C32 2.9600 1_455 no
H17 C33 2.8800 1_455 no
H17 C34 2.8900 1_455 no
H17 C35 2.9400 1_455 no
H17 C36 3.0400 1_455 no
H18 H1 2.5900 . no
H20 C8 3.0400 . no
H20 C7 2.6300 . no
H21 C4 2.9900 2_756 no
H21 H4 2.5200 2_756 no
H23 H16 2.4300 1_655 no
H23 Cl1 3.0600 1_645 no
H23 H2 2.5700 1_645 no
H26 N1 2.7200 . no
H26 C1 2.9900 . no
H27 C43 2.7300 . no
H27 H43B 2.3800 . no
H27 H33 2.4400 1_455 no
H27 H43A 2.3800 . no
H28 H2B 2.2000 2_665 no
H29 H40 2.5400 2_655 no
H29 H43B 2.5800 2_665 no
H30 C36 2.8700 . no
H30 Cl1 3.1000 2_665 no
H30 C31 2.7500 . no
H30 C43 3.1000 2_665 no
H30 H43A 2.5800 2_665 no
H32 N3 2.9400 . no
H32 H2B 2.4300 . no
H33 H27 2.4400 1_655 no
H33 C27 2.8100 1_655 no
H36 Cl1 2.9400 1_645 no
H36 C37 2.7400 . no
H38 C25 2.5600 . no
H38 C30 2.6700 . no
H40 H29 2.5400 2_655 no
H40 C29 3.1000 2_655 no
H40 H1B 2.4600 1_545 no
H41 C24 2.6400 . no
H41 C23 2.8300 . no
H43A H27 2.3800 . no
H43A C30 3.0100 2_665 no
H43A H30 2.5800 2_665 no
H43B C2 3.0800 . no
H43B C27 3.0100 . no
H43B H27 2.3800 . no
H43B C29 3.0300 2_665 no
H43B H29 2.5800 2_665 no

loop_
_geom_hbond_atom_site_label_D
_geom_hbond_atom_site_label_H
_geom_hbond_atom_site_label_A
_geom_hbond_distance_DH
_geom_hbond_distance_HA
_geom_hbond_distance_DA
_geom_hbond_angle_DHA
_geom_hbond_site_symmetry_A
_geom_hbond_publ_flag
C28 H28 H2B 0.9500 2.2000 3.03(2) 145.00 2_665 yes

loop_
_geom_torsion_atom_site_label_1
_geom_torsion_atom_site_label_2
_geom_torsion_atom_site_label_3
_geom_torsion_atom_site_label_4
_geom_torsion
_geom_torsion_publ_flag
P2 Cu1 P1 C7 -170.26(6) no
P2 Cu1 P1 C13 -50.79(6) no
P2 Cu1 P1 C19 70.26(6) no
N1 Cu1 P1 C7 -37.58(7) no
N1 Cu1 P1 C13 81.89(7) no
N1 Cu1 P1 C19 -157.06(7) no
N3 Cu1 P1 C7 63.63(7) no
N3 Cu1 P1 C13 -176.91(7) no
N3 Cu1 P1 C19 -55.86(7) no
P1 Cu1 P2 C25 122.09(6) no
P1 Cu1 P2 C31 -119.30(5) no
P1 Cu1 P2 C37 3.54(6) no
N1 Cu1 P2 C25 -0.75(7) no
N1 Cu1 P2 C31 117.86(7) no
N1 Cu1 P2 C37 -119.30(7) no
N3 Cu1 P2 C25 -114.66(7) no
N3 Cu1 P2 C31 3.96(7) no
N3 Cu1 P2 C37 126.80(7) no
P1 Cu1 N1 N2 132.56(10) no
P1 Cu1 N1 C1 -37.41(16) no
P2 Cu1 N1 N2 -100.53(10) no
P2 Cu1 N1 C1 89.50(15) no
N3 Cu1 N1 N2 22.00(11) no
N3 Cu1 N1 C1 -147.96(15) no
P1 Cu1 N3 N4 -121.94(10) no
P1 Cu1 N3 C4 39.21(16) no
P2 Cu1 N3 N4 112.76(10) no
P2 Cu1 N3 C4 -86.09(15) no
N1 Cu1 N3 N4 -15.71(11) no
N1 Cu1 N3 C4 145.44(15) no
Cu1 P1 C7 C8 -46.86(13) no
Cu1 P1 C7 C12 128.67(12) no
C13 P1 C7 C8 -173.46(12) no
C13 P1 C7 C12 2.07(15) no
C19 P1 C7 C8 80.82(13) no
C19 P1 C7 C12 -103.65(14) no
Cu1 P1 C13 C14 164.70(11) no
Cu1 P1 C13 C18 -14.39(14) no
C7 P1 C13 C14 -71.85(14) no
C7 P1 C13 C18 109.06(13) no
C19 P1 C13 C14 35.34(15) no
C19 P1 C13 C18 -143.76(13) no
Cu1 P1 C19 C20 134.21(12) no
Cu1 P1 C19 C24 -45.30(14) no
C7 P1 C19 C20 10.49(15) no
C7 P1 C19 C24 -169.02(12) no
C13 P1 C19 C20 -97.22(14) no
C13 P1 C19 C24 83.27(13) no
Cu1 P2 C25 C26 -15.96(14) no
Cu1 P2 C25 C30 162.76(11) no
C31 P2 C25 C26 -142.65(12) no
C31 P2 C25 C30 36.07(14) no
C37 P2 C25 C26 108.38(13) no
C37 P2 C25 C30 -72.90(14) no
Cu1 P2 C31 C32 -47.54(14) no
Cu1 P2 C31 C36 137.46(13) no
C25 P2 C31 C32 80.18(14) no
C25 P2 C31 C36 -94.83(15) no
C37 P2 C31 C32 -174.06(13) no
C37 P2 C31 C36 10.94(16) no
Cu1 P2 C37 C38 123.84(13) no
Cu1 P2 C37 C42 -45.85(14) no
C25 P2 C37 C38 -3.40(15) no
C25 P2 C37 C42 -173.08(13) no
C31 P2 C37 C38 -107.94(14) no
C31 P2 C37 C42 82.38(14) no
C42 O1 C24 C19 -87.96(16) no
C42 O1 C24 C23 95.96(17) no
C24 O1 C42 C37 150.56(13) no
C24 O1 C42 C41 -30.3(2) no
Cu1 N1 N2 C3 -173.52(12) no
Cu1 N1 N2 B1 10.79(18) no
C1 N1 N2 C3 -1.22(18) no
C1 N1 N2 B1 -176.91(15) no
Cu1 N1 C1 C2 171.91(13) no
N2 N1 C1 C2 0.9(2) no
N1 N2 C3 C2 1.0(2) no
B1 N2 C3 C2 176.30(17) no
N1 N2 B1 N4 -54.90(19) no
C3 N2 B1 N4 130.37(17) no
Cu1 N3 N4 C6 165.71(11) no
Cu1 N3 N4 B1 -23.53(18) no
C4 N3 N4 C6 0.14(18) no
C4 N3 N4 B1 170.90(15) no
Cu1 N3 C4 C5 -162.61(13) no
N4 N3 C4 C5 0.25(19) no
N3 N4 C6 C5 -0.5(2) no
B1 N4 C6 C5 -170.35(16) no
N3 N4 B1 N2 63.00(18) no
C6 N4 B1 N2 -128.24(17) no
N1 C1 C2 C3 -0.3(2) no
C1 C2 C3 N2 -0.5(2) no
N3 C4 C5 C6 -0.5(2) no
C4 C5 C6 N4 0.6(2) no
P1 C7 C8 C9 175.61(13) no
C12 C7 C8 C9 -0.2(2) no
P1 C7 C12 C11 -174.56(13) no
C8 C7 C12 C11 0.9(2) no
C7 C8 C9 C10 -0.2(3) no
C8 C9 C10 C11 -0.1(3) no
C9 C10 C11 C12 0.9(3) no
C10 C11 C12 C7 -1.3(3) no
P1 C13 C14 C15 179.71(13) no
C18 C13 C14 C15 -1.2(2) no
P1 C13 C18 C17 -179.98(14) no
C14 C13 C18 C17 0.9(2) no
C13 C14 C15 C16 0.9(3) no
C14 C15 C16 C17 -0.2(3) no
C15 C16 C17 C18 -0.2(3) no
C16 C17 C18 C13 -0.2(3) no
P1 C19 C20 C21 178.81(12) no
C24 C19 C20 C21 -1.7(2) no
P1 C19 C24 O1 6.99(19) no
P1 C19 C24 C23 -177.05(12) no
C20 C19 C24 O1 -172.55(13) no
C20 C19 C24 C23 3.4(2) no
C19 C20 C21 C22 -0.8(2) no
C20 C21 C22 C23 1.7(2) no
C21 C22 C23 C24 0.0(2) no
C22 C23 C24 O1 173.33(14) no
C22 C23 C24 C19 -2.6(2) no
P2 C25 C26 C27 -179.34(12) no
C30 C25 C26 C27 1.9(2) no
P2 C25 C30 C29 179.83(12) no
C26 C25 C30 C29 -1.5(2) no
C25 C26 C27 C28 -1.4(2) no
C26 C27 C28 C29 0.5(3) no
C27 C28 C29 C30 -0.1(2) no
C28 C29 C30 C25 0.6(2) no
P2 C31 C32 C33 -172.44(15) no
C36 C31 C32 C33 2.9(3) no
P2 C31 C36 C35 173.18(14) no
C32 C31 C36 C35 -1.8(3) no
C31 C32 C33 C34 -1.1(3) no
C32 C33 C34 C35 -1.7(3) no
C33 C34 C35 C36 2.8(3) no
C34 C35 C36 C31 -1.1(3) no
P2 C37 C38 C39 -169.52(13) no
C42 C37 C38 C39 0.3(2) no
P2 C37 C42 O1 -11.88(19) no
P2 C37 C42 C41 168.99(12) no
C38 C37 C42 O1 177.87(13) no
C38 C37 C42 C41 -1.3(2) no
C37 C38 C39 C40 0.6(3) no
C38 C39 C40 C41 -0.6(3) no
C39 C40 C41 C42 -0.3(3) no
C40 C41 C42 O1 -177.77(14) no
C40 C41 C42 C37 1.3(2) no
